data_2200018
loop_
_publ_author_name
'Stapleton, Clynton P. D.'
'Tiekink, Edward R. T.'

_publ_section_title
;
 <small>DL</small>-Piperidine-2-carboxylic acid
;
_journal_issue 1
_journal_name_full 'Acta Crystallographica Section E'
_journal_page_first o75
_journal_page_last o76
_journal_paper_doi 10.1107/S1600536800020092
_journal_volume 57
_journal_year 2001
_chemical_formula_sum 'C6 H11 N O2'
_chemical_formula_weight 129.16
_chemical_name_common 'dl-homoproline, dl-pipecolic acid'
_chemical_name_systematic
;
 ?
;
_space_group_IT_number 14
_symmetry_cell_setting monoclinic
_symmetry_space_group_name_Hall '-P 2ybc'
_symmetry_space_group_name_H-M 'P 1 21/c 1'
_cell_angle_alpha 90
_cell_angle_beta 110.39(2)
_cell_angle_gamma 90
_cell_formula_units_Z 4
_cell_length_a 11.148(3)
_cell_length_b 5.822(2)
_cell_length_c 10.813(4)
_cell_measurement_reflns_used 14
_cell_measurement_temperature 173.0(10)
_cell_measurement_theta_max 12.1
_cell_measurement_theta_min 7.4
_cell_volume 657.8(4)
_computing_cell_refinement 'MSC/AFC Diffractometer Control Software'
_computing_data_collection
;
MSC/AFC Diffractometer Control Software
(Molecular Structure Corporation, 1996)
;
_computing_data_reduction 'TEXSAN (Molecular Structure Corporation, 1997)'
_computing_molecular_graphics 'ORTEPII (Johnson, 1976)'
_computing_publication_material TEXSAN
_computing_structure_refinement 'SHELXL97 (Sheldrick, 1997)'
_computing_structure_solution 'SIR92 (Altomare et al., 1994)'
_diffrn_ambient_temperature 173.0(10)
_diffrn_measured_fraction_theta_full .999
_diffrn_measured_fraction_theta_max .999
_diffrn_measurement_device_type 'Rigaku AFC-7R'
_diffrn_measurement_method \w-2\q
_diffrn_radiation_monochromator graphite
_diffrn_radiation_source 'rotating anode'
_diffrn_radiation_type MoK\a
_diffrn_radiation_wavelength .71069
_diffrn_reflns_av_R_equivalents .018
_diffrn_reflns_av_sigmaI/netI .029
_diffrn_reflns_limit_h_max 14
_diffrn_reflns_limit_h_min -14
_diffrn_reflns_limit_k_max 0
_diffrn_reflns_limit_k_min -7
_diffrn_reflns_limit_l_max 13
_diffrn_reflns_limit_l_min -14
_diffrn_reflns_number 3323
_diffrn_reflns_theta_full 27.51
_diffrn_reflns_theta_max 27.5
_diffrn_reflns_theta_min 3.8
_diffrn_standards_decay_% .7
_diffrn_standards_interval_count 400
_diffrn_standards_number 3
_exptl_absorpt_coefficient_mu .10
_exptl_absorpt_correction_type none
_exptl_crystal_colour colourless
_exptl_crystal_density_diffrn 1.304
_exptl_crystal_density_method 'not measured'
_exptl_crystal_description block
_exptl_crystal_F_000 280
_exptl_crystal_size_max .30
_exptl_crystal_size_mid .20
_exptl_crystal_size_min .10
_refine_diff_density_max .24
_refine_diff_density_min -.19
_refine_ls_extinction_method none
_refine_ls_goodness_of_fit_ref .98
_refine_ls_hydrogen_treatment noref
_refine_ls_matrix_type full
_refine_ls_number_parameters 83
_refine_ls_number_reflns 1513
_refine_ls_number_restraints 0
_refine_ls_restrained_S_all .98
_refine_ls_R_factor_all .050
_refine_ls_R_factor_gt .035
_refine_ls_shift/su_max <0.001
_refine_ls_shift/su_mean <0.001
_refine_ls_structure_factor_coef Fsqd
_refine_ls_weighting_details 'calc w = 1/[\s^2^(Fo^2^)+(0.1000P)^2^] where P = (Fo^2^+2Fc^2^)/3'
_refine_ls_weighting_scheme calc
_refine_ls_wR_factor_ref .128
_reflns_number_gt 1191
_reflns_number_total 1513
_reflns_threshold_expression I>2\s(I)
_cod_data_source_file cf6001.cif
_cod_data_source_block I
_cod_original_sg_symbol_H-M 'P 21/c'
_cod_database_code 2200018

loop_
_symmetry_equiv_pos_as_xyz
'x, y, z'
'-x, y+1/2, -z+1/2'
'-x, -y, -z'
'x, -y-1/2, z-1/2'

loop_
_atom_site_label
_atom_site_fract_x
_atom_site_fract_y
_atom_site_fract_z
_atom_site_U_iso_or_equiv
_atom_site_adp_type
_atom_site_calc_flag
_atom_site_refinement_flags
_atom_site_occupancy
_atom_site_disorder_assembly
_atom_site_disorder_group
_atom_site_type_symbol
O21 .09484(8) .37073(16) .30718(9) .0275(3) Uani d . 1 . . O
O22 .18325(10) .20556(18) .50530(9) .0359(3) Uani d . 1 . . O
N1 .13411(9) -.00698(16) .17974(9) .0175(3) Uani d . 1 . . N
H1 .1467 .1219 .1366 .0342(13) Uiso d . 1 . . H
H2 .0481 -.0174 .1663 .0342(13) Uiso d . 1 . . H
C2 .20693(11) .01657(19) .32359(10) .0180(3) Uani d . 1 . . C
H3 .1955 -.1282 .3680 .0342(13) Uiso d . 1 . . H
C3 .34878(11) .0429(2) .34526(12) .0253(3) Uani d . 1 . . C
H4 .3978 .0585 .4407 .0342(13) Uiso d . 1 . . H
H5 .3624 .1835 .3004 .0342(13) Uiso d . 1 . . H
C4 .39645(11) -.1668(3) .29050(13) .0315(3) Uani d . 1 . . C
H6 .4874 -.1445 .3004 .0342(13) Uiso d . 1 . . H
H7 .3905 -.3051 .3413 .0342(13) Uiso d . 1 . . H
C5 .31718(12) -.2021(2) .14553(13) .0283(3) Uani d . 1 . . C
H8 .3442 -.3461 .1141 .0342(13) Uiso d . 1 . . H
H9 .3331 -.0735 .0933 .0342(13) Uiso d . 1 . . H
C6 .17490(11) -.2146(2) .12337(11) .0227(3) Uani d . 1 . . C
H10 .1256 -.2242 .0276 .0342(13) Uiso d . 1 . . H
H11 .1568 -.3544 .1660 .0342(13) Uiso d . 1 . . H
C21 .15627(11) .2162(2) .38344(11) .0204(3) Uani d . 1 . . C

loop_
_atom_site_aniso_label
_atom_site_aniso_U_11
_atom_site_aniso_U_22
_atom_site_aniso_U_33
_atom_site_aniso_U_12
_atom_site_aniso_U_13
_atom_site_aniso_U_23
O21 .0283(4) .0240(5) .0351(5) .0079(4) .0170(4) .0049(4)
O22 .0577(7) .0307(6) .0238(5) .0092(4) .0196(4) -.0037(4)
N1 .0182(5) .0180(5) .0171(5) -.0004(3) .0069(4) .0001(3)
C2 .0199(5) .0196(6) .0156(5) .0022(4) .0075(4) .0004(4)
C3 .0181(6) .0320(7) .0251(6) .0014(5) .0067(4) -.0073(5)
C4 .0222(6) .0398(8) .0320(7) .0099(5) .0088(5) -.0073(6)
C5 .0279(6) .0325(7) .0287(7) .0041(5) .0151(5) -.0059(5)
C6 .0262(6) .0214(6) .0218(6) .0001(5) .0100(5) -.0045(4)
C21 .0217(5) .0178(6) .0254(6) -.0009(4) .0128(4) -.0021(4)

loop_
_atom_type_symbol
_atom_type_description
_atom_type_scat_dispersion_real
_atom_type_scat_dispersion_imag
_atom_type_scat_source
C C .0033 .0016 'International Tables Vol C Tables 4.2.6.8 and 6.1.1.4'
H H .0000 .0000 'International Tables Vol C Tables 4.2.6.8 and 6.1.1.4'
N N .0061 .0033 'International Tables Vol C Tables 4.2.6.8 and 6.1.1.4'
O O .0106 .0060 'International Tables Vol C Tables 4.2.6.8 and 6.1.1.4'

loop_
_geom_angle_atom_site_label_1
_geom_angle_atom_site_label_2
_geom_angle_atom_site_label_3
_geom_angle
C2 N1 C6 111.59(9)
N1 C2 C3 109.20(9)
N1 C2 C21 111.37(9)
C3 C2 C21 112.00(10)
C2 C3 C4 110.00(10)
C5 C4 C3 110.54(10)
C6 C5 C4 111.61(10)
N1 C6 C5 110.22(9)
O22 C21 O21 127.42(11)
O22 C21 C2 114.85(10)
O21 C21 C2 117.72(10)

loop_
_geom_bond_atom_site_label_1
_geom_bond_atom_site_label_2
_geom_bond_site_symmetry_2
_geom_bond_distance
_geom_bond_publ_flag
O21 C21 . 1.2508(15) ?
O22 C21 . 1.2468(15) ?
N1 C2 . 1.4891(15) ?
N1 C6 . 1.4943(15) ?
C2 C3 . 1.5234(16) ?
C2 C21 . 1.5309(15) ?
C3 C4 . 1.5305(18) ?
C4 C5 . 1.5216(18) ?
C5 C6 . 1.5210(16) ?

loop_
_geom_hbond_atom_site_label_D
_geom_hbond_atom_site_label_H
_geom_hbond_atom_site_label_A
_geom_hbond_site_symmetry_A
_geom_hbond_distance_DH
_geom_hbond_distance_HA
_geom_hbond_distance_DA
_geom_hbond_angle_DHA
_geom_hbond_publ_flag
N1 H1 O22 4_565 0.92 1.90 2.7672(17) 157 yes
N1 H2 O21 2_545 0.92 1.83 2.7005(17) 156 yes

loop_
_cod_related_entry_id
_cod_related_entry_database
_cod_related_entry_code
1 ChemSpider 826
